data_2003253
loop_
_publ_author_name
'Rasley, B. T.'
'Rapta, M.'
'Kulawiec, R. J.'

_publ_contact_author
;
      Robert J. Kulawiec
      Department of Chemistry
      Georgetown University
      Washington, DC 20057-2222
;
_publ_section_title
;
 2'-(Diphenylphosphino)propiophenone, a Functionalized Tertiary
 Phosphine
;
_journal_issue 3
_journal_name_full 'Acta Crystallographica Section C'
_journal_page_first 523
_journal_page_last 525
_journal_paper_doi 10.1107/S0108270194006578
_journal_volume 51
_journal_year 1995
_chemical_formula_sum 'C21 H19 O P'
_chemical_formula_weight 318.33
_chemical_melting_point 387.1(10)
_chemical_name_systematic
;
 1-(2-Diphenylphosphinophenyl)-1-propanone
;
_space_group_IT_number 14
_symmetry_cell_setting monoclinic
_symmetry_space_group_name_Hall '-P 2ybc'
_symmetry_space_group_name_H-M 'P 1 21/c 1'
_audit_creation_method SHELXL
_cell_angle_alpha 90.00
_cell_angle_beta 101.46(1)
_cell_angle_gamma 90.00
_cell_formula_units_Z 4
_cell_length_a 11.484(3)
_cell_length_b 15.913(4)
_cell_length_c 9.407(3)
_cell_measurement_reflns_used 25
_cell_measurement_temperature 293(2)
_cell_measurement_theta_max 17
_cell_measurement_theta_min 6
_cell_volume 1684.8(8)
_computing_cell_refinement XSCANS
_computing_data_collection XSCANS
_computing_data_reduction XSCANS
_computing_molecular_graphics 'SHELXTL-Plus (Sheldrick, 1987)'
_computing_publication_material SHELXL-93
_computing_structure_refinement 'SHELXL-93 (Sheldrick, 1993)'
_computing_structure_solution 'SHELXS-85 (Sheldrick, 1986)'
_diffrn_ambient_temperature 213(2)
_diffrn_measurement_device 'Siemens P4/RA 4-circle diffractometer'
_diffrn_measurement_method '\w-2\q scans'
_diffrn_radiation_monochromator graphite
_diffrn_radiation_source 'fine-focus sealed tube'
_diffrn_radiation_type MoK\a
_diffrn_radiation_wavelength 0.71073
_diffrn_reflns_av_R_equivalents 0.0242
_diffrn_reflns_av_sigmaI/netI 0.0378
_diffrn_reflns_limit_h_max 13
_diffrn_reflns_limit_h_min -13
_diffrn_reflns_limit_k_max 1
_diffrn_reflns_limit_k_min -18
_diffrn_reflns_limit_l_max 11
_diffrn_reflns_limit_l_min -1
_diffrn_reflns_number 3786
_diffrn_reflns_theta_max 25.00
_diffrn_reflns_theta_min 1.81
_diffrn_standards_decay_% 1
_diffrn_standards_interval_count 97
_diffrn_standards_number 3
_exptl_absorpt_coefficient_mu 0.159
_exptl_absorpt_correction_type none
_exptl_crystal_colour Yellow
_exptl_crystal_density_diffrn 1.255
_exptl_crystal_description Rod-like
_exptl_crystal_F_000 656
_exptl_crystal_size_max 0.4
_exptl_crystal_size_mid 0.3
_exptl_crystal_size_min 0.3
_refine_diff_density_max 0.266
_refine_diff_density_min -0.216
_refine_ls_extinction_method none
_refine_ls_goodness_of_fit_all 1.046
_refine_ls_goodness_of_fit_obs 1.070
_refine_ls_hydrogen_treatment 'H atoms riding: C-H 0.96 \%A)'
_refine_ls_matrix_type full
_refine_ls_number_parameters 208
_refine_ls_number_reflns 2934
_refine_ls_number_restraints 0
_refine_ls_restrained_S_all 1.047
_refine_ls_restrained_S_obs 1.070
_refine_ls_R_factor_all 0.0577
_refine_ls_R_factor_obs 0.0400
_refine_ls_shift/esd_max -0.001
_refine_ls_shift/esd_mean 0.000
_refine_ls_structure_factor_coef Fsqd
_refine_ls_weighting_scheme
;  calc w = 1/[\s^2^(F~o~^2^) + (0.0499P)^2^ + 0.6022P] where
P = (F~o~^2^ + 2F~c~^2^)/3
;
_refine_ls_wR_factor_all 0.1045
_refine_ls_wR_factor_obs 0.0944
_reflns_number_observed 2336
_reflns_number_total 2935
_reflns_observed_criterion >2sigma(I)
_cod_data_source_file fg1009.cif
_cod_data_source_block orbr
_cod_depositor_comments
;
The following automatic conversions were performed:

'_chemical_melting_point' value '113-115 \%C' was changed to
'387.1(10)' - it was converted from degrees Celsius(C) to Kelvins(K),
the average value was taken and precision was
estimated.

'_symmetry_cell_setting' value 'Monoclinic' changed to
'monoclinic' according to
/home/saulius/struct/CIF-dictionaries/cif_core.dic dictionary named
'cif_core.dic' version 2.4.1 from 2010-06-29.

Automatic conversion script
Id: cif_fix_values 1715 2011-07-08 13:25:40Z adriana 
;
_cod_original_sg_symbol_H-M 'P 21/c'
_cod_database_code 2003253

loop_
_symmetry_equiv_pos_as_xyz
'x, y, z'
'-x, y+1/2, -z+1/2'
'-x, -y, -z'
'x, -y-1/2, z-1/2'

loop_
_atom_site_aniso_label
_atom_site_aniso_U_11
_atom_site_aniso_U_12
_atom_site_aniso_U_13
_atom_site_aniso_U_22
_atom_site_aniso_U_23
_atom_site_aniso_U_33
P1 0.0260(3) -0.0020(2) 0.0055(2) 0.0239(3) -0.0017(2) 0.0252(3)
O1 0.0470(9) -0.0074(7) 0.0222(8) 0.0317(8) -0.0029(7) 0.0468(10)
C1 0.0453(13) -0.0123(11) 0.0059(11) 0.0337(12) 0.0096(11) 0.0507(15)
C2 0.0457(13) -0.0077(10) 0.0122(12) 0.0248(11) 0.0032(10) 0.055(2)
C3 0.0310(11) -0.0033(9) 0.0019(9) 0.0261(11) 0.0021(9) 0.0330(11)
C11 0.0263(10) -0.0016(8) 0.0019(8) 0.0248(10) -0.0020(8) 0.0210(9)
C12 0.0274(10) -0.0014(8) 0.0036(8) 0.0247(10) -0.0005(8) 0.0283(11)
C13 0.0396(12) 0.0007(9) 0.0073(10) 0.0261(11) -0.0022(9) 0.0398(13)
C14 0.0385(12) 0.0044(10) 0.0138(10) 0.0350(12) -0.0056(10) 0.0426(13)
C15 0.0357(12) -0.0025(10) 0.0132(10) 0.0393(12) -0.0030(10) 0.0371(13)
C16 0.0353(11) -0.0038(9) 0.0095(9) 0.0257(11) -0.0019(9) 0.0301(11)
C21 0.0314(10) -0.0047(8) 0.0093(8) 0.0206(10) 0.0014(8) 0.0269(10)
C22 0.0323(11) -0.0008(9) 0.0058(9) 0.0365(12) 0.0014(9) 0.0291(11)
C23 0.0411(13) -0.0048(11) 0.0002(10) 0.0499(14) 0.0052(11) 0.0308(12)
C24 0.0586(15) -0.0091(12) 0.0077(11) 0.0446(14) -0.0021(10) 0.0253(11)
C25 0.056(2) 0.0000(11) 0.0163(11) 0.0402(13) -0.0052(10) 0.0322(12)
C26 0.0394(12) 0.0009(10) 0.0114(9) 0.0332(11) 0.0007(9) 0.0309(11)
C31 0.0293(10) 0.0034(8) 0.0100(8) 0.0232(10) -0.0013(8) 0.0243(10)
C32 0.0335(11) -0.0005(9) 0.0078(9) 0.0281(11) -0.0014(9) 0.0288(11)
C33 0.0483(14) -0.0065(10) 0.0164(11) 0.0285(11) -0.0055(10) 0.0396(13)
C34 0.060(2) 0.0052(11) 0.0232(12) 0.0272(11) 0.0049(10) 0.0398(13)
C35 0.0554(14) 0.0124(11) 0.0098(10) 0.0364(13) 0.0057(10) 0.0273(12)
C36 0.0404(12) 0.0035(10) 0.0057(9) 0.0325(11) -0.0018(9) 0.0259(11)

loop_
_atom_site_label
_atom_site_occupancy
_atom_site_fract_x
_atom_site_fract_y
_atom_site_fract_z
_atom_site_U_iso_or_equiv
_atom_site_thermal_displace_type
_atom_site_calc_flag
_atom_site_refinement_flags
_atom_site_type_symbol
P1 1 0.17508(4) 0.97209(3) 0.20711(6) 0.0250(2) Uani d . P
O1 1 0.12619(14) 0.82377(9) 0.3141(2) 0.0401(4) Uani d . O
C1 1 0.0559(2) 0.65826(14) 0.3187(3) 0.0438(6) Uani d . C
H1A 1 0.0491 0.59814 0.3195 0.066 Uiso d R H
H1B 1 -0.0181 0.68219 0.2701 0.066 Uiso d R H
H1C 1 0.0749 0.67867 0.4166 0.066 Uiso d R H
C2 1 0.1532(2) 0.68328(13) 0.2399(3) 0.0415(6) Uani d . C
H2A 1 0.2242 0.65281 0.2802 0.080 Uiso d R H
H2B 1 0.1298 0.66766 0.1398 0.080 Uiso d R H
C3 1 0.1797(2) 0.77664(13) 0.2489(2) 0.0306(5) Uani d . C
C11 1 0.2841(2) 0.89857(12) 0.1559(2) 0.0244(4) Uani d . C
C12 1 0.2725(2) 0.81041(12) 0.1736(2) 0.0270(4) Uani d . C
C13 1 0.3467(2) 0.75547(13) 0.1166(2) 0.0352(5) Uani d . C
H13A 1 0.3384 0.69597 0.1283 0.080 Uiso d R H
C14 1 0.4320(2) 0.78526(14) 0.0446(2) 0.0379(5) Uani d . C
H14A 1 0.4816 0.74656 0.0055 0.080 Uiso d R H
C15 1 0.4448(2) 0.87052(14) 0.0281(2) 0.0366(5) Uani d . C
H15A 1 0.5049 0.89134 -0.0206 0.080 Uiso d R H
C16 1 0.3713(2) 0.92603(13) 0.0823(2) 0.0299(5) Uani d . C
H16A 1 0.3804 0.98535 0.0694 0.080 Uiso d R H
C21 1 0.2271(2) 0.98849(12) 0.4017(2) 0.0258(4) Uani d . C
C22 1 0.3390(2) 0.96681(14) 0.4802(2) 0.0326(5) Uani d . C
H22A 1 0.3943 0.93889 0.4319 0.080 Uiso d R H
C23 1 0.3709(2) 0.9858(2) 0.6264(2) 0.0416(6) Uani d . C
H23A 1 0.4484 0.9708 0.6795 0.080 Uiso d R H
C24 1 0.2924(2) 1.0263(2) 0.6963(2) 0.0429(6) Uani d . C
H24A 1 0.3152 1.0397 0.7975 0.080 Uiso d R H
C25 1 0.1804(2) 1.04731(15) 0.6204(2) 0.0416(6) Uani d . C
H25A 1 0.1250 1.07517 0.6686 0.080 Uiso d R H
C26 1 0.1482(2) 1.02818(13) 0.4750(2) 0.0339(5) Uani d . C
H26A 1 0.0704 1.04277 0.4224 0.080 Uiso d R H
C31 1 0.2198(2) 1.07360(12) 0.1381(2) 0.0249(4) Uani d . C
C32 1 0.2996(2) 1.13061(13) 0.2166(2) 0.0299(5) Uani d . C
H32A 1 0.3436 1.11488 0.3106 0.080 Uiso d R H
C33 1 0.3152(2) 1.20978(14) 0.1616(2) 0.0377(5) Uani d . C
H33A 1 0.3696 1.24865 0.2179 0.080 Uiso d R H
C34 1 0.2521(2) 1.23238(14) 0.0263(3) 0.0405(6) Uani d . C
H34A 1 0.2636 1.28681 -0.0128 0.080 Uiso d R H
C35 1 0.1743(2) 1.17634(14) -0.0540(2) 0.0395(6) Uani d . C
H35A 1 0.1306 1.19192 -0.1482 0.080 Uiso d R H
C36 1 0.1574(2) 1.09760(14) 0.0019(2) 0.0331(5) Uani d . C
H36A 1 0.1021 1.05912 -0.0539 0.080 Uiso d R H

loop_
_atom_type_symbol
_atom_type_description
_atom_type_scat_source
_atom_type_scat_dispersion_real
_atom_type_scat_dispersion_imag
C C 'International Tables Vol C Tables 4.2.6.8 and 6.1.1.4' 0.0033 0.001
H H 'International Tables Vol C Tables 4.2.6.8 and 6.1.1.4' 0.0000 0.000
O O 'International Tables Vol C Tables 4.2.6.8 and 6.1.1.4' 0.0106 0.006
P P 'International Tables Vol C Tables 4.2.6.8 and 6.1.1.4' 0.1023 0.094

loop_
_geom_angle_atom_site_label_1
_geom_angle_atom_site_label_2
_geom_angle_atom_site_label_3
_geom_angle
_geom_angle_publ_flag
C21 P1 C11 104.37(9) y
C21 P1 C31 99.69(9) y
C11 P1 C31 102.24(9) y
C1 C2 C3 113.0(2) y
O1 C3 C12 120.0(2) y
O1 C3 C2 121.3(2) y
C12 C3 C2 118.8(2) y
C16 C11 C12 117.4(2) y
C16 C11 P1 121.43(15) y
C12 C11 P1 120.70(14) y
C13 C12 C11 119.5(2) y
C13 C12 C3 120.2(2) y
C11 C12 C3 120.2(2) y
C14 C13 C12 121.3(2) y
C15 C14 C13 119.7(2) y
C14 C15 C16 120.0(2) y
C15 C16 C11 122.1(2) y
C22 C21 C26 118.2(2) ?
C22 C21 P1 125.4(2) y
C26 C21 P1 116.4(2) y
C23 C22 C21 120.4(2) ?
C24 C23 C22 120.5(2) ?
C23 C24 C25 119.8(2) ?
C26 C25 C24 119.8(2) ?
C25 C26 C21 121.2(2) ?
C36 C31 C32 118.3(2) ?
C36 C31 P1 115.8(2) y
C32 C31 P1 125.6(2) y
C33 C32 C31 120.9(2) ?
C34 C33 C32 119.8(2) ?
C35 C34 C33 120.1(2) ?
C34 C35 C36 120.1(2) ?
C35 C36 C31 120.8(2) ?

loop_
_geom_bond_atom_site_label_1
_geom_bond_atom_site_label_2
_geom_bond_distance
_geom_bond_publ_flag
P1 C21 1.828(2) y
P1 C11 1.846(2) y
P1 C31 1.851(2) y
O1 C3 1.211(2) y
C1 C2 1.511(3) y
C2 C3 1.516(3) y
C3 C12 1.492(3) y
C11 C16 1.396(3) y
C11 C12 1.422(3) y
C12 C13 1.400(3) y
C13 C14 1.381(3) y
C14 C15 1.377(3) y
C15 C16 1.387(3) y
C21 C22 1.393(3) ?
C21 C26 1.394(3) ?
C22 C23 1.385(3) ?
C23 C24 1.376(3) ?
C24 C25 1.382(3) ?
C25 C26 1.379(3) ?
C31 C36 1.392(3) ?
C31 C32 1.393(3) ?
C32 C33 1.388(3) ?
C33 C34 1.381(3) ?
C34 C35 1.377(3) ?
C35 C36 1.387(3) ?

loop_
_geom_torsion_atom_site_label_1
_geom_torsion_atom_site_label_2
_geom_torsion_atom_site_label_3
_geom_torsion_atom_site_label_4
_geom_torsion
_geom_torsion_publ_flag
O1 C3 C12 C11 -11.2(2) y
C1 C2 C3 O1 0.3(2) y

loop_
_cod_related_entry_id
_cod_related_entry_database
_cod_related_entry_code
1 ChemSpider 9636134
